data_7103552
loop_
_publ_author_name
'Jiang, Xuan'
'Gyu Park, Byung'
'Riddle, Justin A'
'June Zhang, Bong'
'Pink, Maren'
'Lee, Dongwhan'

_publ_section_title
;
 Torsionally restricted tetradentate fluorophore: a swivelling ligand
 platform for ratiometric sensing of metal ions.
;
_journal_issue 45
_journal_name_full 'Chemical communications (Cambridge, England)'
_journal_page_first 6028
_journal_page_last 6030
_journal_paper_doi 10.1039/b812261j
_journal_year 2008
_chemical_formula_moiety 'C48 H38 N4'
_chemical_formula_sum 'C48 H38 N4'
_chemical_formula_weight 670.82
_chemical_name_systematic
;
?
;
_space_group_IT_number 29
_symmetry_cell_setting orthorhombic
_symmetry_space_group_name_Hall 'P 2c -2ac'
_symmetry_space_group_name_H-M 'P c a 21'
_atom_sites_solution_hydrogens geom
_atom_sites_solution_primary direct
_atom_sites_solution_secondary difmap
_audit_creation_method SHELXL-97
_cell_angle_alpha 90.00
_cell_angle_beta 90.00
_cell_angle_gamma 90.00
_cell_formula_units_Z 4
_cell_length_a 19.8857(13)
_cell_length_b 6.7009(4)
_cell_length_c 27.6711(18)
_cell_measurement_reflns_used 9901
_cell_measurement_temperature 150(2)
_cell_measurement_theta_max 26.5
_cell_measurement_theta_min 2.9
_cell_volume 3687.2(4)
_computing_cell_refinement 'APEX II v.2.2 (Bruker, 2007)'
_computing_data_collection 'APEX II v.2.2 (Bruker, 2007)'
_computing_data_reduction 'APEX II v.2.2 (Bruker, 2007)'
_computing_molecular_graphics 'SHELXTL (Bruker, 2003)'
_computing_publication_material 'SHELXTL (Bruker, 2003)'
_computing_structure_refinement 'SHELXL-97 (Sheldrick, 1997)'
_computing_structure_solution 'SIR-2004 (Burla et al., 2005)'
_diffrn_ambient_temperature 150(2)
_diffrn_detector 'CCD area detector'
_diffrn_detector_type 'Bruker SMART APEXII'
_diffrn_measured_fraction_theta_full 0.997
_diffrn_measured_fraction_theta_max 0.997
_diffrn_measurement_details '0.30 degree frames measured for 60 seconds each'
_diffrn_measurement_device 'APEX Kappa Duo'
_diffrn_measurement_device_type Kappa
_diffrn_measurement_method 'omega and phi scans'
_diffrn_radiation_monochromator graphite
_diffrn_radiation_source 'fine-focus sealed tube'
_diffrn_radiation_type MoK\a
_diffrn_radiation_wavelength 0.71073
_diffrn_reflns_av_R_equivalents 0.0466
_diffrn_reflns_av_sigmaI/netI 0.0230
_diffrn_reflns_limit_h_max 25
_diffrn_reflns_limit_h_min 0
_diffrn_reflns_limit_k_max 8
_diffrn_reflns_limit_k_min 0
_diffrn_reflns_limit_l_max 35
_diffrn_reflns_limit_l_min 0
_diffrn_reflns_number 56364
_diffrn_reflns_theta_full 27.40
_diffrn_reflns_theta_max 27.40
_diffrn_reflns_theta_min 1.47
_exptl_absorpt_coefficient_mu 0.071
_exptl_absorpt_correction_T_max 0.9979
_exptl_absorpt_correction_T_min 0.9894
_exptl_absorpt_correction_type multi-scan
_exptl_absorpt_process_details 'SADABS, R. Blessing; 1995'
_exptl_crystal_colour 'light yellow'
_exptl_crystal_density_diffrn 1.208
_exptl_crystal_density_method 'not measured'
_exptl_crystal_description plate
_exptl_crystal_F_000 1416
_exptl_crystal_size_max 0.15
_exptl_crystal_size_mid 0.10
_exptl_crystal_size_min 0.03
_refine_diff_density_max 0.285
_refine_diff_density_min -0.186
_refine_diff_density_rms 0.049
_refine_ls_abs_structure_details 'Flack H D (1983), Acta Cryst. A39, 876-881'
_refine_ls_abs_structure_Flack 2(4)
_refine_ls_extinction_method none
_refine_ls_goodness_of_fit_ref 1.056
_refine_ls_hydrogen_treatment riding
_refine_ls_matrix_type full
_refine_ls_number_parameters 501
_refine_ls_number_reflns 4268
_refine_ls_number_restraints 61
_refine_ls_restrained_S_all 1.061
_refine_ls_R_factor_all 0.0602
_refine_ls_R_factor_gt 0.0515
_refine_ls_shift/su_max 0.001
_refine_ls_shift/su_mean 0.000
_refine_ls_structure_factor_coef Fsqd
_refine_ls_weighting_details 'calc w=1/[\s^2^(Fo^2^)+(0.0961P)^2^+0.2477P] where P=(Fo^2^+2Fc^2^)/3'
_refine_ls_weighting_scheme calc
_refine_ls_wR_factor_gt 0.1336
_refine_ls_wR_factor_ref 0.1391
_reflns_number_gt 3639
_reflns_number_total 4268
_reflns_threshold_expression >2sigma(I)
_cod_data_source_file b812261j.txt
_cod_data_source_block 07117
_cod_depositor_comments
;
The following automatic conversions were performed:

'_exptl_absorpt_correction_type' tag value 'multi-scans' was replaced
with 'multi-scan' value.

Automatic conversion script
Id: cif_fix_values 1646 2011-03-28 12:23:43Z adriana 
;
_cod_original_sg_symbol_H-M Pca2(1)
_cod_database_code 7103552

loop_
_symmetry_equiv_pos_as_xyz
'x, y, z'
'-x, -y, z+1/2'
'-x+1/2, y, z+1/2'
'x+1/2, -y, z'

loop_
_atom_site_label
_atom_site_type_symbol
_atom_site_fract_x
_atom_site_fract_y
_atom_site_fract_z
_atom_site_U_iso_or_equiv
_atom_site_adp_type
_atom_site_occupancy
_atom_site_symmetry_multiplicity
_atom_site_calc_flag
_atom_site_refinement_flags
_atom_site_disorder_assembly
_atom_site_disorder_group
N1 N 0.19102(12) -0.7332(4) 0.26523(10) 0.0416(6) Uani 1 1 d . . .
N2 N 0.30941(13) -0.5616(4) 0.17405(9) 0.0369(6) Uani 1 1 d . . .
N3 N 0.45070(13) 1.0709(4) 0.44054(10) 0.0428(6) Uani 1 1 d . . .
N4 N 0.57206(14) 1.2380(4) 0.34976(11) 0.0490(7) Uani 1 1 d . . .
C1 C 0.14828(17) -0.8859(6) 0.27203(13) 0.0475(8) Uani 1 1 d . . .
H1A H 0.1215 -0.8869 0.3005 0.057 Uiso 1 1 calc R . .
C2 C 0.14121(15) -1.0425(5) 0.23951(13) 0.0409(7) Uani 1 1 d . . .
H2A H 0.1100 -1.1471 0.2452 0.049 Uiso 1 1 calc R . .
C3 C 0.18093(17) -1.0411(5) 0.19877(13) 0.0428(8) Uani 1 1 d . . .
H3A H 0.1778 -1.1471 0.1761 0.051 Uiso 1 1 calc R . .
C4 C 0.22513(15) -0.8867(4) 0.19084(11) 0.0348(6) Uani 1 1 d . . .
H4A H 0.2527 -0.8844 0.1628 0.042 Uiso 1 1 calc R . .
C5 C 0.22863(12) -0.7357(4) 0.22439(10) 0.0272(6) Uani 1 1 d . . .
C6 C 0.27516(12) -0.5646(4) 0.21640(10) 0.0295(6) Uani 1 1 d . . .
C7 C 0.28300(14) -0.4193(4) 0.25102(11) 0.0327(6) Uani 1 1 d . . .
H7A H 0.2586 -0.4262 0.2805 0.039 Uiso 1 1 calc R . .
C8 C 0.32692(15) -0.2626(5) 0.24242(11) 0.0375(7) Uani 1 1 d . . .
H8A H 0.3330 -0.1612 0.2660 0.045 Uiso 1 1 calc R . .
C9 C 0.36233(14) -0.2551(4) 0.19850(11) 0.0326(6) Uani 1 1 d . . .
C10 C 0.35217(15) -0.4099(5) 0.16593(11) 0.0373(7) Uani 1 1 d . . .
H10A H 0.3767 -0.4085 0.1364 0.045 Uiso 1 1 calc R . .
C11 C 0.40709(14) -0.0933(4) 0.18844(10) 0.0323(6) Uani 1 1 d . . .
C12 C 0.44330(14) 0.0480(4) 0.18169(10) 0.0306(6) Uani 1 1 d . . .
C13 C 0.48278(12) 0.2248(4) 0.17909(10) 0.0263(5) Uani 1 1 d . . .
C14 C 0.51865(13) 0.2777(4) 0.13755(10) 0.0274(5) Uani 1 1 d . . .
H14A H 0.5181 0.1902 0.1105 0.033 Uiso 1 1 calc R . .
C15 C 0.55537(13) 0.4561(4) 0.13458(10) 0.0289(6) Uani 1 1 d . A .
C16 C 0.55747(14) 0.5776(4) 0.17542(11) 0.0325(6) Uani 1 1 d . . .
H16A H 0.5833 0.6968 0.1748 0.039 Uiso 1 1 calc R . .
C17 C 0.52239(13) 0.5270(4) 0.21700(10) 0.0317(6) Uani 1 1 d . . .
H17A H 0.5249 0.6124 0.2443 0.038 Uiso 1 1 calc R . .
C18 C 0.48362(12) 0.3547(4) 0.21970(9) 0.0278(6) Uani 1 1 d . . .
C19 C 0.44250(13) 0.3088(4) 0.26024(10) 0.0304(6) Uani 1 1 d . . .
C20 C 0.40262(13) 0.2647(4) 0.29143(10) 0.0305(6) Uani 1 1 d . . .
C21 C 0.35696(13) 0.2177(4) 0.32665(10) 0.0301(6) Uani 1 1 d . . .
C22 C 0.31668(14) 0.1764(4) 0.35800(10) 0.0308(6) Uani 1 1 d . . .
C23 C 0.27441(12) 0.1474(4) 0.39913(9) 0.0264(6) Uani 1 1 d . . .
C24 C 0.23300(13) -0.0199(5) 0.40458(10) 0.0322(6) Uani 1 1 d . . .
H24A H 0.2306 -0.1161 0.3794 0.039 Uiso 1 1 calc R . .
C25 C 0.19557(13) -0.0467(4) 0.44610(10) 0.0317(6) Uani 1 1 d . . .
H25A H 0.1680 -0.1620 0.4489 0.038 Uiso 1 1 calc R . .
C26 C 0.19704(12) 0.0908(4) 0.48408(9) 0.0284(6) Uani 1 1 d . B .
C27 C 0.23690(12) 0.2598(4) 0.47843(10) 0.0283(6) Uani 1 1 d . . .
H27A H 0.2379 0.3570 0.5034 0.034 Uiso 1 1 calc R . .
C28 C 0.27569(12) 0.2903(4) 0.43672(9) 0.0260(5) Uani 1 1 d . . .
C29 C 0.31744(13) 0.4626(4) 0.43169(11) 0.0306(6) Uani 1 1 d . . .
C30 C 0.35436(14) 0.6009(4) 0.42485(10) 0.0329(6) Uani 1 1 d . . .
C31 C 0.39975(14) 0.7628(4) 0.41578(12) 0.0334(6) Uani 1 1 d . . .
C32 C 0.40734(16) 0.9199(4) 0.44824(12) 0.0389(7) Uani 1 1 d . . .
H32A H 0.3810 0.9206 0.4769 0.047 Uiso 1 1 calc R . .
C33 C 0.43835(15) 0.7672(5) 0.37306(13) 0.0410(7) Uani 1 1 d . . .
H33A H 0.4343 0.6634 0.3498 0.049 Uiso 1 1 calc R . .
C34 C 0.48165(14) 0.9224(4) 0.36540(12) 0.0350(7) Uani 1 1 d . . .
H34A H 0.5080 0.9269 0.3368 0.042 Uiso 1 1 calc R . .
C35 C 0.48707(13) 1.0715(4) 0.39904(11) 0.0318(6) Uani 1 1 d . . .
C36 C 0.53432(13) 1.2409(4) 0.39110(11) 0.0304(6) Uani 1 1 d . . .
C37 C 0.53870(15) 1.3893(4) 0.42494(12) 0.0355(7) Uani 1 1 d . . .
H37A H 0.5118 1.3864 0.4533 0.043 Uiso 1 1 calc R . .
C38 C 0.58308(17) 1.5424(5) 0.41674(14) 0.0473(8) Uani 1 1 d . . .
H38A H 0.5870 1.6473 0.4397 0.057 Uiso 1 1 calc R . .
C39 C 0.62213(16) 1.5454(5) 0.37549(14) 0.0491(9) Uani 1 1 d . . .
H39A H 0.6533 1.6503 0.3698 0.059 Uiso 1 1 calc R . .
C40 C 0.61477(17) 1.3928(6) 0.34289(14) 0.0530(9) Uani 1 1 d . . .
H40A H 0.6409 1.3958 0.3141 0.064 Uiso 1 1 calc R . .
C41 C 0.59068(14) 0.5134(4) 0.08682(10) 0.0326(6) Uani 1 1 d D . .
C42 C 0.6114(3) 0.7321(6) 0.08466(17) 0.0665(15) Uani 0.856(5) 1 d PD A 1
H42A H 0.6486 0.7556 0.1072 0.100 Uiso 0.856(5) 1 calc PR A 1
H42B H 0.5731 0.8163 0.0936 0.100 Uiso 0.856(5) 1 calc PR A 1
H42C H 0.6260 0.7651 0.0518 0.100 Uiso 0.856(5) 1 calc PR A 1
C43 C 0.6528(2) 0.3802(8) 0.08000(17) 0.0608(15) Uani 0.856(5) 1 d PD A 1
H43A H 0.6744 0.4121 0.0491 0.091 Uiso 0.856(5) 1 calc PR A 1
H43B H 0.6390 0.2398 0.0801 0.091 Uiso 0.856(5) 1 calc PR A 1
H43C H 0.6846 0.4038 0.1064 0.091 Uiso 0.856(5) 1 calc PR A 1
C44 C 0.5433(2) 0.4798(7) 0.04381(13) 0.0463(10) Uani 0.856(5) 1 d PD A 1
H44A H 0.5674 0.5063 0.0136 0.069 Uiso 0.856(5) 1 calc PR A 1
H44B H 0.5047 0.5704 0.0464 0.069 Uiso 0.856(5) 1 calc PR A 1
H44C H 0.5274 0.3414 0.0440 0.069 Uiso 0.856(5) 1 calc PR A 1
C42D C 0.5658(12) 0.723(3) 0.0780(10) 0.0608(15) Uani 0.144(5) 1 d PD A 2
H42D H 0.5875 0.8144 0.1007 0.091 Uiso 0.144(5) 1 calc PR A 2
H42E H 0.5169 0.7273 0.0826 0.091 Uiso 0.144(5) 1 calc PR A 2
H42F H 0.5767 0.7627 0.0448 0.091 Uiso 0.144(5) 1 calc PR A 2
C43D C 0.6662(7) 0.511(4) 0.0992(8) 0.0463(10) Uani 0.144(5) 1 d PD A 2
H43D H 0.6754 0.4028 0.1221 0.069 Uiso 0.144(5) 1 calc PR A 2
H43E H 0.6788 0.6390 0.1138 0.069 Uiso 0.144(5) 1 calc PR A 2
H43F H 0.6924 0.4900 0.0697 0.069 Uiso 0.144(5) 1 calc PR A 2
C44D C 0.5758(16) 0.373(3) 0.0464(7) 0.0665(15) Uani 0.144(5) 1 d PD A 2
H44D H 0.6004 0.4148 0.0174 0.100 Uiso 0.144(5) 1 calc PR A 2
H44E H 0.5274 0.3734 0.0397 0.100 Uiso 0.144(5) 1 calc PR A 2
H44F H 0.5899 0.2378 0.0555 0.100 Uiso 0.144(5) 1 calc PR A 2
C45 C 0.15879(13) 0.0533(5) 0.53169(10) 0.0345(7) Uani 1 1 d D . .
C46 C 0.1476(3) 0.2511(7) 0.56011(19) 0.0549(13) Uani 0.836(9) 1 d PD B 1
H46A H 0.1262 0.3496 0.5389 0.082 Uiso 0.836(9) 1 calc PR B 1
H46B H 0.1910 0.3026 0.5713 0.082 Uiso 0.836(9) 1 calc PR B 1
H46C H 0.1184 0.2255 0.5880 0.082 Uiso 0.836(9) 1 calc PR B 1
C47 C 0.2029(3) -0.0758(10) 0.56316(19) 0.0639(15) Uani 0.836(9) 1 d PD B 1
H47A H 0.1802 -0.1015 0.5939 0.096 Uiso 0.836(9) 1 calc PR B 1
H47B H 0.2456 -0.0071 0.5692 0.096 Uiso 0.836(9) 1 calc PR B 1
H47C H 0.2117 -0.2027 0.5467 0.096 Uiso 0.836(9) 1 calc PR B 1
C48 C 0.0899(2) -0.0361(11) 0.52346(17) 0.0641(18) Uani 0.836(9) 1 d PD B 1
H48A H 0.0944 -0.1619 0.5057 0.096 Uiso 0.836(9) 1 calc PR B 1
H48B H 0.0624 0.0571 0.5047 0.096 Uiso 0.836(9) 1 calc PR B 1
H48C H 0.0683 -0.0615 0.5547 0.096 Uiso 0.836(9) 1 calc PR B 1
C46D C 0.1143(14) 0.223(3) 0.5451(9) 0.0639(15) Uani 0.164(9) 1 d PD B 2
H46D H 0.0698 0.2038 0.5306 0.096 Uiso 0.164(9) 1 calc PR B 2
H46E H 0.1338 0.3481 0.5331 0.096 Uiso 0.164(9) 1 calc PR B 2
H46F H 0.1099 0.2295 0.5803 0.096 Uiso 0.164(9) 1 calc PR B 2
C47D C 0.2098(10) 0.017(5) 0.5715(8) 0.0641(18) Uani 0.164(9) 1 d PD B 2
H47D H 0.1869 -0.0373 0.6000 0.096 Uiso 0.164(9) 1 calc PR B 2
H47E H 0.2318 0.1428 0.5800 0.096 Uiso 0.164(9) 1 calc PR B 2
H47F H 0.2437 -0.0789 0.5603 0.096 Uiso 0.164(9) 1 calc PR B 2
C48D C 0.1167(14) -0.142(3) 0.5267(8) 0.0549(13) Uani 0.164(9) 1 d PD B 2
H48D H 0.0922 -0.1663 0.5568 0.082 Uiso 0.164(9) 1 calc PR B 2
H48E H 0.1468 -0.2541 0.5201 0.082 Uiso 0.164(9) 1 calc PR B 2
H48F H 0.0846 -0.1271 0.5000 0.082 Uiso 0.164(9) 1 calc PR B 2

loop_
_atom_site_aniso_label
_atom_site_aniso_U_11
_atom_site_aniso_U_22
_atom_site_aniso_U_33
_atom_site_aniso_U_23
_atom_site_aniso_U_13
_atom_site_aniso_U_12
N1 0.0373(13) 0.0465(16) 0.0410(14) -0.0055(12) 0.0070(12) -0.0116(11)
N2 0.0404(14) 0.0344(15) 0.0359(13) 0.0055(11) -0.0026(11) -0.0057(11)
N3 0.0432(14) 0.0368(15) 0.0484(16) 0.0079(12) -0.0096(12) -0.0073(11)
N4 0.0457(15) 0.0514(18) 0.0499(16) 0.0029(13) 0.0046(13) -0.0142(13)
C1 0.0422(17) 0.054(2) 0.0458(18) -0.0005(15) 0.0067(14) -0.0187(15)
C2 0.0358(15) 0.0349(17) 0.0519(18) 0.0082(14) -0.0075(14) -0.0104(13)
C3 0.0498(18) 0.0335(17) 0.0451(18) -0.0045(13) -0.0118(15) -0.0121(14)
C4 0.0404(16) 0.0288(15) 0.0352(15) -0.0008(11) 0.0029(12) -0.0026(12)
C5 0.0239(13) 0.0261(13) 0.0317(14) 0.0017(10) -0.0046(10) 0.0012(10)
C6 0.0230(12) 0.0264(14) 0.0390(15) 0.0053(11) -0.0018(11) 0.0027(10)
C7 0.0317(13) 0.0266(14) 0.0398(16) 0.0021(12) 0.0064(12) -0.0007(11)
C8 0.0396(16) 0.0320(16) 0.0409(17) 0.0029(12) 0.0075(13) -0.0006(12)
C9 0.0284(13) 0.0291(15) 0.0402(16) 0.0069(11) -0.0033(12) -0.0014(11)
C10 0.0383(15) 0.0371(17) 0.0367(16) 0.0056(12) 0.0014(13) -0.0032(13)
C11 0.0342(14) 0.0298(15) 0.0330(15) 0.0032(11) 0.0010(12) 0.0025(12)
C12 0.0337(14) 0.0289(14) 0.0293(14) 0.0030(11) 0.0017(11) 0.0048(11)
C13 0.0236(12) 0.0268(14) 0.0285(13) 0.0046(10) -0.0002(10) 0.0030(10)
C14 0.0289(13) 0.0266(13) 0.0267(12) -0.0007(10) 0.0042(10) 0.0013(10)
C15 0.0221(12) 0.0341(14) 0.0304(14) 0.0018(11) -0.0003(10) -0.0020(10)
C16 0.0304(14) 0.0322(15) 0.0351(14) -0.0027(12) 0.0004(11) -0.0087(11)
C17 0.0333(14) 0.0343(15) 0.0274(14) -0.0041(11) 0.0000(11) -0.0011(12)
C18 0.0219(12) 0.0340(15) 0.0276(13) 0.0029(11) 0.0000(10) 0.0020(11)
C19 0.0278(13) 0.0372(15) 0.0262(13) 0.0010(11) 0.0005(11) 0.0019(11)
C20 0.0279(13) 0.0372(15) 0.0264(13) 0.0000(11) -0.0007(11) 0.0009(11)
C21 0.0285(13) 0.0343(15) 0.0275(13) -0.0002(11) 0.0013(11) 0.0017(11)
C22 0.0281(13) 0.0343(15) 0.0301(14) 0.0001(12) 0.0007(11) 0.0033(11)
C23 0.0232(12) 0.0280(14) 0.0282(13) 0.0039(10) 0.0019(10) 0.0028(10)
C24 0.0316(14) 0.0326(15) 0.0325(14) -0.0075(11) 0.0036(12) -0.0047(11)
C25 0.0250(13) 0.0326(15) 0.0375(15) 0.0029(12) -0.0009(11) -0.0081(10)
C26 0.0212(12) 0.0386(16) 0.0255(13) 0.0032(11) -0.0015(10) -0.0034(11)
C27 0.0235(12) 0.0339(14) 0.0274(13) -0.0022(11) -0.0017(10) -0.0022(10)
C28 0.0202(12) 0.0277(13) 0.0300(13) 0.0045(11) -0.0011(10) -0.0009(9)
C29 0.0299(13) 0.0299(14) 0.0319(14) 0.0000(11) 0.0027(11) -0.0028(11)
C30 0.0283(13) 0.0332(15) 0.0373(15) 0.0058(12) 0.0017(11) -0.0029(12)
C31 0.0287(13) 0.0239(14) 0.0475(17) 0.0103(12) -0.0005(12) -0.0011(10)
C32 0.0407(16) 0.0323(16) 0.0436(17) 0.0058(13) -0.0093(14) -0.0029(13)
C33 0.0354(15) 0.0329(16) 0.055(2) 0.0044(14) 0.0096(14) 0.0021(12)
C34 0.0276(13) 0.0276(15) 0.0499(17) 0.0085(13) 0.0103(12) -0.0006(11)
C35 0.0258(13) 0.0273(15) 0.0423(16) 0.0095(12) -0.0026(12) -0.0010(10)
C36 0.0254(13) 0.0276(14) 0.0381(15) 0.0098(11) -0.0068(11) 0.0006(10)
C37 0.0364(15) 0.0262(14) 0.0438(17) -0.0016(12) -0.0048(13) -0.0041(12)
C38 0.0499(19) 0.0366(17) 0.055(2) -0.0017(15) -0.0144(16) -0.0081(15)
C39 0.0396(17) 0.0439(19) 0.064(2) 0.0179(17) -0.0154(16) -0.0185(15)
C40 0.0400(17) 0.066(2) 0.053(2) 0.0060(18) 0.0061(15) -0.0234(17)
C41 0.0305(13) 0.0395(16) 0.0278(14) 0.0037(12) 0.0040(11) -0.0052(12)
C42 0.107(4) 0.049(2) 0.044(2) 0.0079(19) 0.018(3) -0.032(3)
C43 0.040(2) 0.089(4) 0.054(3) 0.031(3) 0.0207(19) 0.018(2)
C44 0.048(2) 0.064(3) 0.0277(17) 0.0107(17) -0.0033(15) -0.0043(19)
C42D 0.040(2) 0.089(4) 0.054(3) 0.031(3) 0.0207(19) 0.018(2)
C43D 0.048(2) 0.064(3) 0.0277(17) 0.0107(17) -0.0033(15) -0.0043(19)
C44D 0.107(4) 0.049(2) 0.044(2) 0.0079(19) 0.018(3) -0.032(3)
C45 0.0277(14) 0.0501(18) 0.0257(13) 0.0041(12) 0.0026(11) -0.0086(12)
C46 0.059(3) 0.064(3) 0.042(2) -0.0093(19) 0.026(2) -0.013(2)
C47 0.069(3) 0.079(4) 0.043(3) 0.031(2) 0.004(2) 0.010(3)
C48 0.041(2) 0.103(5) 0.048(2) -0.027(3) 0.019(2) -0.035(3)
C46D 0.069(3) 0.079(4) 0.043(3) 0.031(2) 0.004(2) 0.010(3)
C47D 0.041(2) 0.103(5) 0.048(2) -0.027(3) 0.019(2) -0.035(3)
C48D 0.059(3) 0.064(3) 0.042(2) -0.0093(19) 0.026(2) -0.013(2)

loop_
_atom_type_symbol
_atom_type_description
_atom_type_scat_dispersion_real
_atom_type_scat_dispersion_imag
_atom_type_scat_source
C C 0.0033 0.0016 'International Tables Vol C Tables 4.2.6.8 and 6.1.1.4'
H H 0.0000 0.0000 'International Tables Vol C Tables 4.2.6.8 and 6.1.1.4'
N N 0.0061 0.0033 'International Tables Vol C Tables 4.2.6.8 and 6.1.1.4'

loop_
_geom_angle_atom_site_label_1
_geom_angle_atom_site_label_2
_geom_angle_atom_site_label_3
_geom_angle
_geom_angle_site_symmetry_1
_geom_angle_site_symmetry_3
_geom_angle_publ_flag
C1 N1 C5 117.2(3) . . ?
C10 N2 C6 118.3(3) . . ?
C32 N3 C35 118.5(3) . . ?
C40 N4 C36 116.8(3) . . ?
N1 C1 C2 123.3(3) . . ?
N1 C1 H1A 118.4 . . ?
C2 C1 H1A 118.4 . . ?
C3 C2 C1 117.9(3) . . ?
C3 C2 H2A 121.1 . . ?
C1 C2 H2A 121.1 . . ?
C4 C3 C2 120.1(3) . . ?
C4 C3 H3A 119.9 . . ?
C2 C3 H3A 119.9 . . ?
C5 C4 C3 118.6(3) . . ?
C5 C4 H4A 120.7 . . ?
C3 C4 H4A 120.7 . . ?
N1 C5 C4 123.0(2) . . ?
N1 C5 C6 117.2(2) . . ?
C4 C5 C6 119.8(2) . . ?
N2 C6 C7 122.3(2) . . ?
N2 C6 C5 116.9(2) . . ?
C7 C6 C5 120.8(2) . . ?
C6 C7 C8 119.2(3) . . ?
C6 C7 H7A 120.4 . . ?
C8 C7 H7A 120.4 . . ?
C7 C8 C9 119.4(3) . . ?
C7 C8 H8A 120.3 . . ?
C9 C8 H8A 120.3 . . ?
C10 C9 C8 117.5(3) . . ?
C10 C9 C11 122.0(3) . . ?
C8 C9 C11 120.5(3) . . ?
N2 C10 C9 123.2(3) . . ?
N2 C10 H10A 118.4 . . ?
C9 C10 H10A 118.4 . . ?
C12 C11 C9 176.9(3) . . ?
C11 C12 C13 172.9(3) . . ?
C14 C13 C18 119.3(2) . . ?
C14 C13 C12 122.3(2) . . ?
C18 C13 C12 118.4(2) . . ?
C13 C14 C15 122.0(2) . . ?
C13 C14 H14A 119.0 . . ?
C15 C14 H14A 119.0 . . ?
C16 C15 C14 117.8(2) . . ?
C16 C15 C41 122.3(2) . . ?
C14 C15 C41 119.9(2) . . ?
C17 C16 C15 121.0(3) . . ?
C17 C16 H16A 119.5 . . ?
C15 C16 H16A 119.5 . . ?
C16 C17 C18 121.7(3) . . ?
C16 C17 H17A 119.1 . . ?
C18 C17 H17A 119.1 . . ?
C17 C18 C13 118.2(2) . . ?
C17 C18 C19 122.7(3) . . ?
C13 C18 C19 119.0(2) . . ?
C20 C19 C18 173.5(3) . . ?
C19 C20 C21 179.0(3) . . ?
C22 C21 C20 179.7(3) . . ?
C21 C22 C23 171.8(3) . . ?
C24 C23 C28 118.3(2) . . ?
C24 C23 C22 122.8(3) . . ?
C28 C23 C22 118.9(2) . . ?
C25 C24 C23 120.8(3) . . ?
C25 C24 H24A 119.6 . . ?
C23 C24 H24A 119.6 . . ?
C24 C25 C26 121.9(2) . . ?
C24 C25 H25A 119.1 . . ?
C26 C25 H25A 119.1 . . ?
C27 C26 C25 117.7(2) . . ?
C27 C26 C45 120.7(2) . . ?
C25 C26 C45 121.6(2) . . ?
C26 C27 C28 121.6(2) . . ?
C26 C27 H27A 119.2 . . ?
C28 C27 H27A 119.2 . . ?
C27 C28 C23 119.8(2) . . ?
C27 C28 C29 121.1(2) . . ?
C23 C28 C29 119.1(2) . . ?
C30 C29 C28 175.6(3) . . ?
C29 C30 C31 178.3(3) . . ?
C32 C31 C33 117.8(3) . . ?
C32 C31 C30 121.9(3) . . ?
C33 C31 C30 120.4(3) . . ?
N3 C32 C31 122.4(3) . . ?
N3 C32 H32A 118.8 . . ?
C31 C32 H32A 118.8 . . ?
C34 C33 C31 119.3(3) . . ?
C34 C33 H33A 120.4 . . ?
C31 C33 H33A 120.4 . . ?
C33 C34 C35 120.0(3) . . ?
C33 C34 H34A 120.0 . . ?
C35 C34 H34A 120.0 . . ?
N3 C35 C34 122.1(3) . . ?
N3 C35 C36 117.6(3) . . ?
C34 C35 C36 120.3(3) . . ?
N4 C36 C37 123.2(3) . . ?
N4 C36 C35 117.3(3) . . ?
C37 C36 C35 119.5(3) . . ?
C36 C37 C38 118.1(3) . . ?
C36 C37 H37A 120.9 . . ?
C38 C37 H37A 120.9 . . ?
C37 C38 C39 120.6(3) . . ?
C37 C38 H38A 119.7 . . ?
C39 C38 H38A 119.7 . . ?
C40 C39 C38 118.2(3) . . ?
C40 C39 H39A 120.9 . . ?
C38 C39 H39A 120.9 . . ?
N4 C40 C39 123.1(3) . . ?
N4 C40 H40A 118.5 . . ?
C39 C40 H40A 118.5 . . ?
C44D C41 C42D 113.6(14) . . ?
C44D C41 C42 129.2(10) . . ?
C42D C41 C42 35.7(10) . . ?
C44D C41 C43 72.5(13) . . ?
C42D C41 C43 141.7(10) . . ?
C42 C41 C43 109.7(4) . . ?
C44D C41 C44 37.3(12) . . ?
C42D C41 C44 79.0(11) . . ?
C42 C41 C44 106.1(3) . . ?
C43 C41 C44 108.3(3) . . ?
C44D C41 C43D 110.7(14) . . ?
C42D C41 C43D 111.5(13) . . ?
C42 C41 C43D 75.8(10) . . ?
C43 C41 C43D 40.3(10) . . ?
C44 C41 C43D 140.4(9) . . ?
C44D C41 C15 113.2(10) . . ?
C42D C41 C15 102.8(10) . . ?
C42 C41 C15 113.3(3) . . ?
C43 C41 C15 109.1(2) . . ?
C44 C41 C15 110.3(2) . . ?
C43D C41 C15 104.5(9) . . ?
C41 C42 H42A 109.5 . . ?
C41 C42 H42B 109.5 . . ?
C41 C42 H42C 109.5 . . ?
C41 C43 H43A 109.5 . . ?
C41 C43 H43B 109.5 . . ?
C41 C43 H43C 109.5 . . ?
C41 C44 H44A 109.5 . . ?
C41 C44 H44B 109.5 . . ?
C41 C44 H44C 109.5 . . ?
C41 C42D H42D 109.5 . . ?
C41 C42D H42E 109.5 . . ?
H42D C42D H42E 109.5 . . ?
C41 C42D H42F 109.5 . . ?
H42D C42D H42F 109.5 . . ?
H42E C42D H42F 109.5 . . ?
C41 C43D H43D 109.5 . . ?
C41 C43D H43E 109.5 . . ?
H43D C43D H43E 109.5 . . ?
C41 C43D H43F 109.5 . . ?
H43D C43D H43F 109.5 . . ?
H43E C43D H43F 109.5 . . ?
C41 C44D H44D 109.5 . . ?
C41 C44D H44E 109.5 . . ?
H44D C44D H44E 109.5 . . ?
C41 C44D H44F 109.5 . . ?
H44D C44D H44F 109.5 . . ?
H44E C44D H44F 109.5 . . ?
C46D C45 C47 129.8(10) . . ?
C46D C45 C48 78.6(12) . . ?
C47 C45 C48 112.8(4) . . ?
C46D C45 C47D 109.9(12) . . ?
C47 C45 C47D 25.8(10) . . ?
C48 C45 C47D 130.6(11) . . ?
C46D C45 C26 112.4(9) . . ?
C47 C45 C26 107.4(3) . . ?
C48 C45 C26 112.5(3) . . ?
C47D C45 C26 108.5(10) . . ?
C46D C45 C48D 110.1(12) . . ?
C47 C45 C48D 83.3(11) . . ?
C48 C45 C48D 33.6(11) . . ?
C47D C45 C48D 106.8(12) . . ?
C26 C45 C48D 109.0(9) . . ?
C46D C45 C46 30.5(12) . . ?
C47 C45 C46 106.2(4) . . ?
C48 C45 C46 106.5(3) . . ?
C47D C45 C46 82.3(11) . . ?
C26 C45 C46 111.3(3) . . ?
C48D C45 C46 133.0(10) . . ?
C45 C46 H46A 109.5 . . ?
C45 C46 H46B 109.5 . . ?
C45 C46 H46C 109.5 . . ?
C45 C47 H47A 109.5 . . ?
C45 C47 H47B 109.5 . . ?
C45 C47 H47C 109.5 . . ?
C45 C48 H48A 109.5 . . ?
C45 C48 H48B 109.5 . . ?
C45 C48 H48C 109.5 . . ?
C45 C46D H46D 109.5 . . ?
C45 C46D H46E 109.5 . . ?
H46D C46D H46E 109.5 . . ?
C45 C46D H46F 109.5 . . ?
H46D C46D H46F 109.5 . . ?
H46E C46D H46F 109.5 . . ?
C45 C47D H47D 109.5 . . ?
C45 C47D H47E 109.5 . . ?
H47D C47D H47E 109.5 . . ?
C45 C47D H47F 109.5 . . ?
H47D C47D H47F 109.5 . . ?
H47E C47D H47F 109.5 . . ?
C45 C48D H48D 109.5 . . ?
C45 C48D H48E 109.5 . . ?
H48D C48D H48E 109.5 . . ?
C45 C48D H48F 109.5 . . ?
H48D C48D H48F 109.5 . . ?
H48E C48D H48F 109.5 . . ?

loop_
_geom_bond_atom_site_label_1
_geom_bond_atom_site_label_2
_geom_bond_distance
_geom_bond_site_symmetry_2
_geom_bond_publ_flag
N1 C1 1.343(4) . ?
N1 C5 1.355(4) . ?
N2 C10 1.344(4) . ?
N2 C6 1.356(4) . ?
N3 C32 1.346(4) . ?
N3 C35 1.357(4) . ?
N4 C40 1.354(4) . ?
N4 C36 1.368(4) . ?
C1 C2 1.389(5) . ?
C1 H1A 0.9500 . ?
C2 C3 1.377(5) . ?
C2 H2A 0.9500 . ?
C3 C4 1.376(4) . ?
C3 H3A 0.9500 . ?
C4 C5 1.375(4) . ?
C4 H4A 0.9500 . ?
C5 C6 1.490(4) . ?
C6 C7 1.375(4) . ?
C7 C8 1.386(4) . ?
C7 H7A 0.9500 . ?
C8 C9 1.406(4) . ?
C8 H8A 0.9500 . ?
C9 C10 1.389(5) . ?
C9 C11 1.430(4) . ?
C10 H10A 0.9500 . ?
C11 C12 1.204(4) . ?
C12 C13 1.423(4) . ?
C13 C14 1.398(4) . ?
C13 C18 1.422(4) . ?
C14 C15 1.403(4) . ?
C14 H14A 0.9500 . ?
C15 C16 1.393(4) . ?
C15 C41 1.545(4) . ?
C16 C17 1.387(4) . ?
C16 H16A 0.9500 . ?
C17 C18 1.390(4) . ?
C17 H17A 0.9500 . ?
C18 C19 1.422(4) . ?
C19 C20 1.209(4) . ?
C20 C21 1.369(3) . ?
C21 C22 1.213(4) . ?
C22 C23 1.428(4) . ?
C23 C24 1.399(4) . ?
C23 C28 1.414(4) . ?
C24 C25 1.381(4) . ?
C24 H24A 0.9500 . ?
C25 C26 1.398(4) . ?
C25 H25A 0.9500 . ?
C26 C27 1.391(4) . ?
C26 C45 1.542(4) . ?
C27 C28 1.403(3) . ?
C27 H27A 0.9500 . ?
C28 C29 1.429(4) . ?
C29 C30 1.198(4) . ?
C30 C31 1.433(4) . ?
C31 C32 1.392(4) . ?
C31 C33 1.410(4) . ?
C32 H32A 0.9500 . ?
C33 C34 1.367(4) . ?
C33 H33A 0.9500 . ?
C34 C35 1.370(4) . ?
C34 H34A 0.9500 . ?
C35 C36 1.490(4) . ?
C36 C37 1.369(4) . ?
C37 C38 1.372(4) . ?
C37 H37A 0.9500 . ?
C38 C39 1.380(5) . ?
C38 H38A 0.9500 . ?
C39 C40 1.371(5) . ?
C39 H39A 0.9500 . ?
C40 H40A 0.9500 . ?
C41 C44D 1.492(14) . ?
C41 C42D 1.508(14) . ?
C41 C42 1.524(5) . ?
C41 C43 1.535(5) . ?
C41 C44 1.535(4) . ?
C41 C43D 1.540(13) . ?
C42 H42A 0.9800 . ?
C42 H42B 0.9800 . ?
C42 H42C 0.9800 . ?
C43 H43A 0.9800 . ?
C43 H43B 0.9800 . ?
C43 H43C 0.9800 . ?
C44 H44A 0.9800 . ?
C44 H44B 0.9800 . ?
C44 H44C 0.9800 . ?
C42D H42D 0.9800 . ?
C42D H42E 0.9800 . ?
C42D H42F 0.9800 . ?
C43D H43D 0.9800 . ?
C43D H43E 0.9800 . ?
C43D H43F 0.9800 . ?
C44D H44D 0.9800 . ?
C44D H44E 0.9800 . ?
C44D H44F 0.9800 . ?
C45 C46D 1.489(14) . ?
C45 C47 1.509(5) . ?
C45 C48 1.512(5) . ?
C45 C47D 1.519(14) . ?
C45 C48D 1.558(13) . ?
C45 C46 1.557(5) . ?
C46 H46A 0.9800 . ?
C46 H46B 0.9800 . ?
C46 H46C 0.9800 . ?
C47 H47A 0.9800 . ?
C47 H47B 0.9800 . ?
C47 H47C 0.9800 . ?
C48 H48A 0.9800 . ?
C48 H48B 0.9800 . ?
C48 H48C 0.9800 . ?
C46D H46D 0.9800 . ?
C46D H46E 0.9800 . ?
C46D H46F 0.9800 . ?
C47D H47D 0.9800 . ?
C47D H47E 0.9800 . ?
C47D H47F 0.9800 . ?
C48D H48D 0.9800 . ?
C48D H48E 0.9800 . ?
C48D H48F 0.9800 . ?

loop_
_geom_torsion_atom_site_label_1
_geom_torsion_atom_site_label_2
_geom_torsion_atom_site_label_3
_geom_torsion_atom_site_label_4
_geom_torsion
_geom_torsion_site_symmetry_1
_geom_torsion_site_symmetry_2
_geom_torsion_site_symmetry_3
_geom_torsion_site_symmetry_4
_geom_torsion_publ_flag
C5 N1 C1 C2 -0.1(5) . . . . ?
N1 C1 C2 C3 1.0(5) . . . . ?
C1 C2 C3 C4 -1.0(5) . . . . ?
C2 C3 C4 C5 0.1(5) . . . . ?
C1 N1 C5 C4 -0.8(4) . . . . ?
C1 N1 C5 C6 179.0(3) . . . . ?
C3 C4 C5 N1 0.8(4) . . . . ?
C3 C4 C5 C6 -179.0(3) . . . . ?
C10 N2 C6 C7 -0.3(4) . . . . ?
C10 N2 C6 C5 -179.5(2) . . . . ?
N1 C5 C6 N2 -175.9(2) . . . . ?
C4 C5 C6 N2 3.9(4) . . . . ?
N1 C5 C6 C7 4.9(4) . . . . ?
C4 C5 C6 C7 -175.4(3) . . . . ?
N2 C6 C7 C8 0.6(4) . . . . ?
C5 C6 C7 C8 179.8(2) . . . . ?
C6 C7 C8 C9 0.2(4) . . . . ?
C7 C8 C9 C10 -1.2(4) . . . . ?
C7 C8 C9 C11 179.0(3) . . . . ?
C6 N2 C10 C9 -0.8(4) . . . . ?
C8 C9 C10 N2 1.6(4) . . . . ?
C11 C9 C10 N2 -178.6(3) . . . . ?
C10 C9 C11 C12 162(6) . . . . ?
C8 C9 C11 C12 -18(6) . . . . ?
C9 C11 C12 C13 11(8) . . . . ?
C11 C12 C13 C14 -168(2) . . . . ?
C11 C12 C13 C18 9(2) . . . . ?
C18 C13 C14 C15 -0.3(4) . . . . ?
C12 C13 C14 C15 177.5(3) . . . . ?
C13 C14 C15 C16 2.6(4) . . . . ?
C13 C14 C15 C41 -176.4(2) . . . . ?
C14 C15 C16 C17 -2.3(4) . . . . ?
C41 C15 C16 C17 176.6(2) . . . . ?
C15 C16 C17 C18 -0.3(4) . . . . ?
C16 C17 C18 C13 2.6(4) . . . . ?
C16 C17 C18 C19 -174.2(3) . . . . ?
C14 C13 C18 C17 -2.3(4) . . . . ?
C12 C13 C18 C17 179.9(2) . . . . ?
C14 C13 C18 C19 174.6(2) . . . . ?
C12 C13 C18 C19 -3.2(4) . . . . ?
C17 C18 C19 C20 135(3) . . . . ?
C13 C18 C19 C20 -41(3) . . . . ?
C18 C19 C20 C21 -81(18) . . . . ?
C19 C20 C21 C22 -96(100) . . . . ?
C20 C21 C22 C23 24(100) . . . . ?
C21 C22 C23 C24 -160.9(19) . . . . ?
C21 C22 C23 C28 17(2) . . . . ?
C28 C23 C24 C25 -1.5(4) . . . . ?
C22 C23 C24 C25 176.6(3) . . . . ?
C23 C24 C25 C26 0.3(4) . . . . ?
C24 C25 C26 C27 1.2(4) . . . . ?
C24 C25 C26 C45 -175.9(3) . . . . ?
C25 C26 C27 C28 -1.5(4) . . . . ?
C45 C26 C27 C28 175.6(2) . . . . ?
C26 C27 C28 C23 0.3(4) . . . . ?
C26 C27 C28 C29 -178.8(2) . . . . ?
C24 C23 C28 C27 1.1(4) . . . . ?
C22 C23 C28 C27 -177.0(2) . . . . ?
C24 C23 C28 C29 -179.7(2) . . . . ?
C22 C23 C28 C29 2.1(4) . . . . ?
C27 C28 C29 C30 168(4) . . . . ?
C23 C28 C29 C30 -11(4) . . . . ?
C28 C29 C30 C31 -17(15) . . . . ?
C29 C30 C31 C32 -154(12) . . . . ?
C29 C30 C31 C33 26(12) . . . . ?
C35 N3 C32 C31 1.5(4) . . . . ?
C33 C31 C32 N3 -1.3(4) . . . . ?
C30 C31 C32 N3 178.8(3) . . . . ?
C32 C31 C33 C34 0.6(4) . . . . ?
C30 C31 C33 C34 -179.5(3) . . . . ?
C31 C33 C34 C35 -0.1(4) . . . . ?
C32 N3 C35 C34 -1.0(4) . . . . ?
C32 N3 C35 C36 179.5(2) . . . . ?
C33 C34 C35 N3 0.2(4) . . . . ?
C33 C34 C35 C36 179.8(3) . . . . ?
C40 N4 C36 C37 -0.7(4) . . . . ?
C40 N4 C36 C35 179.9(3) . . . . ?
N3 C35 C36 N4 178.4(3) . . . . ?
C34 C35 C36 N4 -1.1(4) . . . . ?
N3 C35 C36 C37 -1.0(4) . . . . ?
C34 C35 C36 C37 179.5(3) . . . . ?
N4 C36 C37 C38 0.2(4) . . . . ?
C35 C36 C37 C38 179.5(3) . . . . ?
C36 C37 C38 C39 -0.1(5) . . . . ?
C37 C38 C39 C40 0.7(5) . . . . ?
C36 N4 C40 C39 1.3(5) . . . . ?
C38 C39 C40 N4 -1.3(6) . . . . ?
C16 C15 C41 C44D -173.8(14) . . . . ?
C14 C15 C41 C44D 5.1(15) . . . . ?
C16 C15 C41 C42D -50.9(12) . . . . ?
C14 C15 C41 C42D 128.0(12) . . . . ?
C16 C15 C41 C42 -14.9(4) . . . . ?
C14 C15 C41 C42 164.0(4) . . . . ?
C16 C15 C41 C43 107.5(4) . . . . ?
C14 C15 C41 C43 -73.6(4) . . . . ?
C16 C15 C41 C44 -133.7(3) . . . . ?
C14 C15 C41 C44 45.3(4) . . . . ?
C16 C15 C41 C43D 65.6(11) . . . . ?
C14 C15 C41 C43D -115.5(11) . . . . ?
C27 C26 C45 C46D 55.5(14) . . . . ?
C25 C26 C45 C46D -127.5(14) . . . . ?
C27 C26 C45 C47 -93.3(4) . . . . ?
C25 C26 C45 C47 83.7(4) . . . . ?
C27 C26 C45 C48 142.0(4) . . . . ?
C25 C26 C45 C48 -41.0(5) . . . . ?
C27 C26 C45 C47D -66.2(13) . . . . ?
C25 C26 C45 C47D 110.8(12) . . . . ?
C27 C26 C45 C48D 177.9(13) . . . . ?
C25 C26 C45 C48D -5.1(13) . . . . ?
C27 C26 C45 C46 22.6(4) . . . . ?
C25 C26 C45 C46 -160.4(3) . . . . ?
